data_4303093
loop_
_publ_author_name
'Treffly B. Ditri'
'Brian J. Fox'
'Curtis E. Moore'
'Arnold L. Rheingold'
'Joshua S. Figueroa'

_publ_section_title
;
Effective Control of Ligation and Geometric Isomerism: Direct Comparison of
Steric Properties Associated with Bis-mesityl and
Bis-diisopropylphenyl m-Terphenyl Isocyanides
;
_journal_name_full 'Inorganic Chemistry'
_journal_page_first 8362
_journal_page_last 8375
_journal_paper_doi 10.1021/ic9010828
_journal_volume 48
_journal_year 2009
_chemical_formula_sum 'C77 H98 Mo N2 O6'
_chemical_formula_weight 1243.51
_chemical_name_common mer,trans-(THF)Mo(CO)3(CNArDipp2)2
_chemical_name_systematic
; 
 ? 
;
_space_group_IT_number 14
_symmetry_cell_setting monoclinic
_symmetry_space_group_name_Hall '-P 2yn'
_symmetry_space_group_name_H-M 'P 1 21/n 1'
_atom_sites_solution_hydrogens geom
_atom_sites_solution_primary direct
_atom_sites_solution_secondary difmap
_audit_creation_method SHELXL-97
_cell_angle_alpha 90.00
_cell_angle_beta 107.81(8)
_cell_angle_gamma 90.00
_cell_formula_units_Z 4
_cell_length_a 16.950(9)
_cell_length_b 17.551(9)
_cell_length_c 25.085(13)
_cell_measurement_reflns_used 7038
_cell_measurement_temperature 100(2)
_cell_measurement_theta_max 23.83
_cell_measurement_theta_min 2.47
_cell_volume 7105(7)
_computing_cell_refinement 'Bruker SAINT'
_computing_data_collection 'Bruker APEX2'
_computing_data_reduction 'Bruker SAINT'
_computing_molecular_graphics 'Bruker SHELXTL'
_computing_publication_material 'Bruker SHELXTL'
_computing_structure_refinement 'SHELXL-97 (Sheldrick, 1997)'
_computing_structure_solution 'SHELXS-97 (Sheldrick, 1990)'
_diffrn_ambient_temperature 100(2)
_diffrn_measured_fraction_theta_full 0.982
_diffrn_measured_fraction_theta_max 0.982
_diffrn_measurement_device_type 'Bruker APEX-II CCD'
_diffrn_measurement_method '\f and \w scans'
_diffrn_radiation_monochromator graphite
_diffrn_radiation_source 'fine-focus sealed tube'
_diffrn_radiation_type MoK\a
_diffrn_radiation_wavelength 0.71073
_diffrn_reflns_av_R_equivalents 0.0837
_diffrn_reflns_av_sigmaI/netI 0.0705
_diffrn_reflns_limit_h_max 20
_diffrn_reflns_limit_h_min -20
_diffrn_reflns_limit_k_max 21
_diffrn_reflns_limit_k_min -21
_diffrn_reflns_limit_l_max 28
_diffrn_reflns_limit_l_min -30
_diffrn_reflns_number 66591
_diffrn_reflns_theta_full 25.57
_diffrn_reflns_theta_max 25.57
_diffrn_reflns_theta_min 1.29
_diffrn_standards_number 0
_exptl_absorpt_coefficient_mu 0.235
_exptl_absorpt_correction_T_max 0.9768
_exptl_absorpt_correction_T_min 0.9544
_exptl_absorpt_correction_type multi-scan
_exptl_absorpt_process_details SADABS
_exptl_crystal_colour orange
_exptl_crystal_density_diffrn 1.163
_exptl_crystal_density_meas 0
_exptl_crystal_density_method 'not measured'
_exptl_crystal_description block
_exptl_crystal_F_000 2656
_exptl_crystal_size_max 0.20
_exptl_crystal_size_mid 0.20
_exptl_crystal_size_min 0.10
_refine_diff_density_max 0.655
_refine_diff_density_min -0.473
_refine_diff_density_rms 0.062
_refine_ls_extinction_method none
_refine_ls_goodness_of_fit_ref 1.109
_refine_ls_hydrogen_treatment constr
_refine_ls_matrix_type full
_refine_ls_number_parameters 1101
_refine_ls_number_reflns 13107
_refine_ls_number_restraints 1
_refine_ls_restrained_S_all 1.109
_refine_ls_R_factor_all 0.0864
_refine_ls_R_factor_gt 0.0590
_refine_ls_shift/su_max 0.002
_refine_ls_shift/su_mean 0.000
_refine_ls_structure_factor_coef Fsqd
_refine_ls_weighting_details 'calc w=1/[\s^2^(Fo^2^)+(0.0182P)^2^+6.6630P] where P=(Fo^2^+2Fc^2^)/3'
_refine_ls_weighting_scheme calc
_refine_ls_wR_factor_gt 0.1000
_refine_ls_wR_factor_ref 0.1104
_reflns_number_gt 9918
_reflns_number_total 13107
_reflns_threshold_expression >2sigma(I)
_cod_data_source_file ic9010828_si_002_11.cif
_cod_data_source_block jfig201
_cod_depositor_comments
;
The following automatic conversions were performed:
'_symmetry_cell_setting' value 'Monoclinic' changed to 'monoclinic'
according to '/home/saulius/struct/CIF-dictionaries/cif_core.dic'
dictionary named 'cif_core.dic' version 2.4.1 from
2010-06-29.

'_exptl_absorpt_correction_type' value 'Multi-scan' changed
to 'multi-scan' according to
'/home/saulius/struct/CIF-dictionaries/cif_core.dic' dictionary named
'cif_core.dic' version 2.4.1 from 2010-06-29.

Automatic conversion script
Id: cif_fix_enum 1527 2010-12-29 10:47:43Z saulius 
;
_cod_original_cell_volume 7104.9(11)
_cod_database_code 4303093

loop_
_symmetry_equiv_pos_as_xyz
'x, y, z'
'-x+1/2, y+1/2, -z+1/2'
'-x, -y, -z'
'x-1/2, -y-1/2, z-1/2'

loop_
_atom_site_label
_atom_site_type_symbol
_atom_site_fract_x
_atom_site_fract_y
_atom_site_fract_z
_atom_site_U_iso_or_equiv
_atom_site_adp_type
_atom_site_occupancy
_atom_site_symmetry_multiplicity
_atom_site_calc_flag
_atom_site_refinement_flags
_atom_site_disorder_assembly
_atom_site_disorder_group
C1 C 0.4313(2) 0.18940(18) 0.74004(16) 0.0299(8) Uani 1 1 d . H .
C2 C 0.5313(2) 0.0776(2) 0.72833(17) 0.0365(9) Uani 1 1 d . H .
C4 C 0.35889(19) 0.06450(18) 0.66652(13) 0.0225(7) Uani 1 1 d . H .
C5 C 0.54286(18) 0.22786(18) 0.67712(13) 0.0219(7) Uani 1 1 d . H .
C6 C 0.24226(18) -0.02984(17) 0.66431(13) 0.0215(7) Uani 1 1 d . H .
C7 C 0.25941(19) -0.09059(17) 0.70272(13) 0.0240(7) Uani 1 1 d . . .
C8 C 0.19425(19) -0.13925(19) 0.70229(14) 0.0280(7) Uani 1 1 d . . .
H8 H 0.2036 -0.1798 0.7273 0.034 Uiso 1 1 calc R . .
C9 C 0.1157(2) -0.12796(18) 0.66504(15) 0.0309(8) Uani 1 1 d . . .
H9 H 0.0730 -0.1613 0.6650 0.037 Uiso 1 1 calc R . .
C10 C 0.10044(19) -0.06713(18) 0.62789(14) 0.0269(7) Uani 1 1 d . . .
H10 H 0.0473 -0.0599 0.6034 0.032 Uiso 1 1 calc R . .
C11 C 0.16339(19) -0.01659(17) 0.62663(13) 0.0219(7) Uani 1 1 d . . .
C12 C 0.34402(19) -0.10213(18) 0.74346(14) 0.0259(7) Uani 1 1 d . . .
C13 C 0.3618(2) -0.07479(19) 0.79874(15) 0.0306(8) Uani 1 1 d . . .
C14 C 0.4400(2) -0.0893(2) 0.83643(16) 0.0421(10) Uani 1 1 d . . .
H14 H 0.4524 -0.0722 0.8732 0.051 Uiso 1 1 calc R . .
C15 C 0.4988(2) -0.1287(2) 0.82002(17) 0.0464(10) Uani 1 1 d . . .
H15 H 0.5506 -0.1381 0.8457 0.056 Uiso 1 1 calc R . .
C16 C 0.4815(2) -0.1544(2) 0.76570(16) 0.0400(9) Uani 1 1 d . . .
H16 H 0.5219 -0.1809 0.7552 0.048 Uiso 1 1 calc R . .
C17 C 0.40445(19) -0.14149(19) 0.72618(14) 0.0301(8) Uani 1 1 d . B .
C33 C 0.1609(2) -0.0410(2) 0.51015(15) 0.0318(8) Uani 1 1 d . . .
H33 H 0.1563 -0.0789 0.5377 0.038 Uiso 1 1 calc R . .
C18 C 0.2989(2) -0.0281(2) 0.81690(15) 0.0374(9) Uani 1 1 d . . .
H18 H 0.2437 -0.0414 0.7921 0.045 Uiso 1 1 calc R . .
C19 C 0.2999(3) -0.0445(3) 0.87711(18) 0.0613(13) Uani 1 1 d . . .
H19A H 0.2589 -0.0137 0.8860 0.092 Uiso 1 1 calc R . .
H19B H 0.3537 -0.0328 0.9024 0.092 Uiso 1 1 calc R . .
H19C H 0.2879 -0.0974 0.8806 0.092 Uiso 1 1 calc R . .
C20 C 0.3118(3) 0.0572(2) 0.80968(17) 0.0512(11) Uani 1 1 d . . .
H20A H 0.2714 0.0857 0.8210 0.077 Uiso 1 1 calc R . .
H20B H 0.3058 0.0678 0.7711 0.077 Uiso 1 1 calc R . .
H20C H 0.3664 0.0716 0.8324 0.077 Uiso 1 1 calc R . .
C21 C 0.3877(2) -0.1706(2) 0.66667(16) 0.0368(9) Uani 1 1 d . . .
H21 H 0.3474 -0.1361 0.6419 0.044 Uiso 1 1 calc R A 1
C22 C 0.3483(14) -0.2520(9) 0.6592(7) 0.045(4) Uani 0.47(3) 1 d P B 1
H22A H 0.3385 -0.2685 0.6212 0.068 Uiso 0.47(3) 1 calc PR B 1
H22B H 0.2968 -0.2506 0.6677 0.068 Uiso 0.47(3) 1 calc PR B 1
H22C H 0.3855 -0.2869 0.6841 0.068 Uiso 0.47(3) 1 calc PR B 1
C22B C 0.3925(17) -0.2566(8) 0.6654(6) 0.059(4) Uani 0.53(3) 1 d P B 2
H22D H 0.3816 -0.2735 0.6275 0.089 Uiso 0.53(3) 1 calc PR B 2
H22E H 0.3521 -0.2781 0.6808 0.089 Uiso 0.53(3) 1 calc PR B 2
H22F H 0.4469 -0.2729 0.6873 0.089 Uiso 0.53(3) 1 calc PR B 2
C23 C 0.4648(9) -0.1703(15) 0.6477(6) 0.056(4) Uani 0.47(3) 1 d P B 1
H23A H 0.4511 -0.1889 0.6100 0.084 Uiso 0.47(3) 1 calc PR B 1
H23B H 0.5063 -0.2025 0.6719 0.084 Uiso 0.47(3) 1 calc PR B 1
H23C H 0.4858 -0.1192 0.6493 0.084 Uiso 0.47(3) 1 calc PR B 1
C23B C 0.4487(11) -0.1326(12) 0.6370(7) 0.059(4) Uani 0.53(3) 1 d P B 2
H23D H 0.4365 -0.1519 0.5996 0.089 Uiso 0.53(3) 1 calc PR B 2
H23E H 0.5049 -0.1447 0.6578 0.089 Uiso 0.53(3) 1 calc PR B 2
H23F H 0.4414 -0.0783 0.6359 0.089 Uiso 0.53(3) 1 calc PR B 2
C24 C 0.14584(18) 0.04900(18) 0.58624(14) 0.0240(7) Uani 1 1 d . . .
C25 C 0.1326(2) 0.12182(18) 0.60546(15) 0.0292(8) Uani 1 1 d . . .
C26 C 0.1109(3) 0.1809(2) 0.56643(17) 0.0480(11) Uani 1 1 d . . .
H26 H 0.1011 0.2292 0.5783 0.058 Uiso 1 1 calc R . .
C27 C 0.1035(3) 0.1694(2) 0.51094(19) 0.0615(13) Uani 1 1 d . . .
H27 H 0.0883 0.2095 0.4856 0.074 Uiso 1 1 calc R . .
C28 C 0.1189(3) 0.0975(2) 0.49250(17) 0.0481(11) Uani 1 1 d . . .
H28 H 0.1146 0.0902 0.4550 0.058 Uiso 1 1 calc R . .
C29 C 0.1408(2) 0.03621(19) 0.52990(14) 0.0289(8) Uani 1 1 d . . .
C30 C 0.13965(19) 0.13641(19) 0.66685(14) 0.0295(8) Uani 1 1 d . . .
H30 H 0.1681 0.0926 0.6885 0.035 Uiso 1 1 calc R . .
C31 C 0.0540(2) 0.1418(3) 0.67491(17) 0.0485(10) Uani 1 1 d . . .
H31A H 0.0600 0.1504 0.7137 0.073 Uiso 1 1 calc R . .
H31B H 0.0244 0.0950 0.6630 0.073 Uiso 1 1 calc R . .
H31C H 0.0237 0.1832 0.6530 0.073 Uiso 1 1 calc R . .
C32 C 0.1908(2) 0.2076(2) 0.69058(17) 0.0440(10) Uani 1 1 d . . .
H32A H 0.1937 0.2139 0.7292 0.066 Uiso 1 1 calc R . .
H32B H 0.1649 0.2516 0.6696 0.066 Uiso 1 1 calc R . .
H32C H 0.2457 0.2020 0.6878 0.066 Uiso 1 1 calc R . .
C36 C 0.65112(19) 0.33077(17) 0.67854(13) 0.0224(7) Uani 1 1 d . C .
C41 C 0.72971(19) 0.32633(18) 0.71816(14) 0.0261(7) Uani 1 1 d . C .
C40 C 0.7874(2) 0.3820(2) 0.71569(16) 0.0359(9) Uani 1 1 d . . .
H40 H 0.8400 0.3812 0.7417 0.043 Uiso 1 1 calc R . .
C39 C 0.7677(2) 0.4382(2) 0.67524(17) 0.0426(10) Uani 1 1 d . . .
H39 H 0.8072 0.4745 0.6742 0.051 Uiso 1 1 calc R . .
C38 C 0.6901(2) 0.4408(2) 0.63639(15) 0.0349(9) Uani 1 1 d . . .
H38 H 0.6779 0.4785 0.6090 0.042 Uiso 1 1 calc R . .
C37 C 0.62942(19) 0.38774(18) 0.63756(14) 0.0251(7) Uani 1 1 d . C .
C35 C 0.2505(2) -0.0427(2) 0.50823(19) 0.0532(12) Uani 1 1 d . . .
H35A H 0.2622 -0.0919 0.4957 0.080 Uiso 1 1 calc R . .
H35B H 0.2877 -0.0329 0.5450 0.080 Uiso 1 1 calc R . .
H35C H 0.2576 -0.0044 0.4828 0.080 Uiso 1 1 calc R . .
C42 C 0.7518(2) 0.26499(19) 0.76197(15) 0.0317(8) Uani 1 1 d . . .
C43 C 0.7381(9) 0.2808(11) 0.8198(7) 0.033(3) Uani 0.490(7) 1 d P C 1
C43B C 0.7663(8) 0.2837(9) 0.8141(7) 0.029(3) Uani 0.510(7) 1 d P C 2
C44 C 0.7613(8) 0.2230(10) 0.8605(7) 0.036(3) Uani 0.490(7) 1 d P C 1
H44 H 0.7559 0.2313 0.8958 0.043 Uiso 0.490(7) 1 calc PR C 1
C44B C 0.7937(8) 0.2286(10) 0.8557(7) 0.040(3) Uani 0.510(7) 1 d P C 2
H44B H 0.8014 0.2413 0.8930 0.048 Uiso 0.510(7) 1 calc PR C 2
C45 C 0.791(2) 0.157(3) 0.8492(19) 0.048(6) Uani 0.490(7) 1 d P C 1
H45 H 0.8079 0.1206 0.8775 0.058 Uiso 0.490(7) 1 calc PR C 1
C45B C 0.810(2) 0.154(2) 0.8414(16) 0.040(5) Uani 0.510(7) 1 d P C 2
H45B H 0.8292 0.1170 0.8691 0.048 Uiso 0.510(7) 1 calc PR C 2
C46 C 0.7975(2) 0.1374(2) 0.7912(2) 0.0468(10) Uani 1 1 d . . .
H46 H 0.8173 0.0902 0.7843 0.056 Uiso 1 1 calc R C 1
C47 C 0.7734(2) 0.19188(19) 0.74859(16) 0.0339(9) Uani 1 1 d . C .
C48 C 0.6997(7) 0.3546(6) 0.8306(4) 0.031(2) Uani 0.490(7) 1 d P C 1
H48 H 0.6922 0.3874 0.7978 0.037 Uiso 0.490(7) 1 calc PR C 1
C48B C 0.7463(7) 0.3638(5) 0.8331(4) 0.037(2) Uani 0.510(7) 1 d P C 2
H48B H 0.7460 0.3997 0.8032 0.044 Uiso 0.510(7) 1 calc PR C 2
C49 C 0.6136(6) 0.3395(6) 0.8369(4) 0.046(3) Uani 0.490(7) 1 d P C 1
H49A H 0.5897 0.3867 0.8438 0.069 Uiso 0.490(7) 1 calc PR C 1
H49B H 0.6189 0.3055 0.8678 0.069 Uiso 0.490(7) 1 calc PR C 1
H49C H 0.5784 0.3168 0.8032 0.069 Uiso 0.490(7) 1 calc PR C 1
C49B C 0.6580(7) 0.3622(8) 0.8381(5) 0.062(3) Uani 0.510(7) 1 d P C 2
H49D H 0.6443 0.4117 0.8491 0.092 Uiso 0.510(7) 1 calc PR C 2
H49E H 0.6553 0.3253 0.8657 0.092 Uiso 0.510(7) 1 calc PR C 2
H49F H 0.6194 0.3487 0.8026 0.092 Uiso 0.510(7) 1 calc PR C 2
C50 C 0.7566(6) 0.3954(6) 0.8805(4) 0.048(3) Uani 0.490(7) 1 d P C 1
H50A H 0.7314 0.4423 0.8864 0.072 Uiso 0.490(7) 1 calc PR C 1
H50B H 0.8083 0.4061 0.8737 0.072 Uiso 0.490(7) 1 calc PR C 1
H50C H 0.7664 0.3637 0.9131 0.072 Uiso 0.490(7) 1 calc PR C 1
C50B C 0.8097(7) 0.3929(5) 0.8867(4) 0.045(2) Uani 0.510(7) 1 d P C 2
H50A H 0.7932 0.4424 0.8957 0.068 Uiso 0.510(7) 1 calc PR C 2
H50B H 0.8631 0.3963 0.8811 0.068 Uiso 0.510(7) 1 calc PR C 2
H50C H 0.8124 0.3583 0.9169 0.068 Uiso 0.510(7) 1 calc PR C 2
C51 C 0.7715(3) 0.1714(2) 0.68891(18) 0.0458(11) Uani 1 1 d . . .
H51 H 0.7289 0.2041 0.6642 0.055 Uiso 1 1 calc R C 1
C34 C 0.1007(2) -0.0644(2) 0.45316(16) 0.0492(11) Uani 1 1 d . . .
H34A H 0.1160 -0.1136 0.4429 0.074 Uiso 1 1 calc R . .
H34B H 0.1032 -0.0277 0.4253 0.074 Uiso 1 1 calc R . .
H34C H 0.0454 -0.0664 0.4557 0.074 Uiso 1 1 calc R . .
C52 C 0.7412(14) 0.0866(13) 0.6733(11) 0.070(6) Uani 0.490(7) 1 d P C 1
H52A H 0.7400 0.0761 0.6355 0.105 Uiso 0.490(7) 1 calc PR C 1
H52B H 0.6866 0.0804 0.6766 0.105 Uiso 0.490(7) 1 calc PR C 1
H52C H 0.7786 0.0520 0.6983 0.105 Uiso 0.490(7) 1 calc PR C 1
C52B C 0.7175(11) 0.1072(11) 0.6638(9) 0.047(4) Uani 0.510(7) 1 d P C 2
H52D H 0.6617 0.1184 0.6630 0.071 Uiso 0.510(7) 1 calc PR C 2
H52E H 0.7362 0.0621 0.6857 0.071 Uiso 0.510(7) 1 calc PR C 2
H52F H 0.7191 0.0991 0.6263 0.071 Uiso 0.510(7) 1 calc PR C 2
C53 C 0.8469(15) 0.1890(10) 0.6768(12) 0.088(7) Uani 0.490(7) 1 d P C 1
H53A H 0.8412 0.1757 0.6387 0.133 Uiso 0.490(7) 1 calc PR C 1
H53B H 0.8917 0.1605 0.7015 0.133 Uiso 0.490(7) 1 calc PR C 1
H53C H 0.8583 0.2425 0.6823 0.133 Uiso 0.490(7) 1 calc PR C 1
C53B C 0.8629(13) 0.1525(9) 0.6884(13) 0.100(9) Uani 0.510(7) 1 d P C 2
H53D H 0.8985 0.1951 0.7031 0.149 Uiso 0.510(7) 1 calc PR C 2
H53E H 0.8625 0.1426 0.6507 0.149 Uiso 0.510(7) 1 calc PR C 2
H53F H 0.8830 0.1083 0.7111 0.149 Uiso 0.510(7) 1 calc PR C 2
C54 C 0.5457(2) 0.39217(19) 0.59524(14) 0.0293(8) Uani 1 1 d . . .
C55 C 0.4734(6) 0.4192(5) 0.6105(4) 0.030(2) Uani 0.490(7) 1 d P C 1
C55B C 0.4951(5) 0.4518(5) 0.6029(4) 0.030(2) Uani 0.510(7) 1 d P C 2
C56 C 0.3961(5) 0.4173(5) 0.5703(3) 0.041(2) Uani 0.490(7) 1 d P C 1
H56 H 0.3508 0.4379 0.5787 0.049 Uiso 0.490(7) 1 calc PR C 1
C56B C 0.4229(4) 0.4669(4) 0.5587(3) 0.037(2) Uani 0.510(7) 1 d P C 2
H56B H 0.3865 0.5044 0.5629 0.044 Uiso 0.510(7) 1 calc PR C 2
C57 C 0.3852(6) 0.3855(6) 0.5180(4) 0.042(2) Uani 0.490(7) 1 d P C 1
H57 H 0.3322 0.3795 0.4930 0.051 Uiso 0.490(7) 1 calc PR C 1
C57B C 0.4052(5) 0.4266(6) 0.5088(4) 0.040(2) Uani 0.510(7) 1 d P C 2
H57B H 0.3605 0.4412 0.4785 0.048 Uiso 0.510(7) 1 calc PR C 2
C58 C 0.4548(2) 0.3626(3) 0.50322(16) 0.0477(10) Uani 1 1 d . . .
H58 H 0.4500 0.3529 0.4659 0.057 Uiso 1 1 calc R C 1
C59 C 0.5301(2) 0.3545(2) 0.54363(14) 0.0330(8) Uani 1 1 d . C .
C60 C 0.4865(6) 0.4552(7) 0.6688(4) 0.035(2) Uani 0.490(7) 1 d P C 1
H60 H 0.5452 0.4506 0.6904 0.041 Uiso 0.490(7) 1 calc PR C 1
C60B C 0.5116(5) 0.4944(5) 0.6582(4) 0.038(2) Uani 0.510(7) 1 d P C 2
H60B H 0.5719 0.4950 0.6756 0.045 Uiso 0.510(7) 1 calc PR C 2
C61 C 0.4346(6) 0.4108(6) 0.7003(4) 0.043(2) Uani 0.490(7) 1 d P C 1
H61A H 0.4512 0.3583 0.7038 0.064 Uiso 0.490(7) 1 calc PR C 1
H61B H 0.3768 0.4144 0.6795 0.064 Uiso 0.490(7) 1 calc PR C 1
H61C H 0.4438 0.4324 0.7368 0.064 Uiso 0.490(7) 1 calc PR C 1
C61B C 0.4751(7) 0.4488(6) 0.6978(4) 0.046(3) Uani 0.510(7) 1 d P C 2
H61D H 0.4860 0.4752 0.7328 0.069 Uiso 0.510(7) 1 calc PR C 2
H61E H 0.5001 0.3992 0.7042 0.069 Uiso 0.510(7) 1 calc PR C 2
H61F H 0.4163 0.4435 0.6810 0.069 Uiso 0.510(7) 1 calc PR C 2
C62 C 0.4639(8) 0.5391(6) 0.6638(5) 0.057(3) Uani 0.490(7) 1 d P C 1
H62A H 0.4976 0.5653 0.6452 0.086 Uiso 0.490(7) 1 calc PR C 1
H62B H 0.4731 0.5603 0.7005 0.086 Uiso 0.490(7) 1 calc PR C 1
H62C H 0.4065 0.5447 0.6426 0.086 Uiso 0.490(7) 1 calc PR C 1
C62B C 0.4836(6) 0.5767(6) 0.6530(5) 0.055(3) Uani 0.510(7) 1 d P C 2
H62D H 0.4955 0.5988 0.6896 0.082 Uiso 0.510(7) 1 calc PR C 2
H62E H 0.4250 0.5790 0.6344 0.082 Uiso 0.510(7) 1 calc PR C 2
H62F H 0.5124 0.6045 0.6317 0.082 Uiso 0.510(7) 1 calc PR C 2
C63 C 0.6022(8) 0.3239(7) 0.5257(5) 0.042(3) Uani 0.490(7) 1 d P C 1
H63 H 0.6525 0.3301 0.5576 0.051 Uiso 0.490(7) 1 calc PR C 1
C63B C 0.5890(7) 0.2907(6) 0.5368(4) 0.035(2) Uani 0.510(7) 1 d P C 2
H63B H 0.6308 0.2823 0.5732 0.042 Uiso 0.510(7) 1 calc PR C 2
C64 C 0.5911(8) 0.2397(7) 0.5135(6) 0.093(5) Uani 0.490(7) 1 d P C 1
H64A H 0.6372 0.2207 0.5029 0.140 Uiso 0.490(7) 1 calc PR C 1
H64B H 0.5408 0.2314 0.4835 0.140 Uiso 0.490(7) 1 calc PR C 1
H64C H 0.5881 0.2134 0.5464 0.140 Uiso 0.490(7) 1 calc PR C 1
C64B C 0.5421(6) 0.2149(5) 0.5180(4) 0.051(3) Uani 0.510(7) 1 d P C 2
H64D H 0.5804 0.1766 0.5142 0.077 Uiso 0.510(7) 1 calc PR C 2
H64E H 0.5002 0.2222 0.4827 0.077 Uiso 0.510(7) 1 calc PR C 2
H64F H 0.5167 0.1990 0.5455 0.077 Uiso 0.510(7) 1 calc PR C 2
C65 C 0.6154(8) 0.3677(8) 0.4769(5) 0.095(5) Uani 0.490(7) 1 d P C 1
H65A H 0.6619 0.3468 0.4677 0.142 Uiso 0.490(7) 1 calc PR C 1
H65B H 0.6259 0.4203 0.4871 0.142 Uiso 0.490(7) 1 calc PR C 1
H65C H 0.5667 0.3638 0.4451 0.142 Uiso 0.490(7) 1 calc PR C 1
C65B C 0.6337(7) 0.3158(6) 0.4951(5) 0.061(3) Uani 0.510(7) 1 d P C 2
H65D H 0.6628 0.3626 0.5077 0.092 Uiso 0.510(7) 1 calc PR C 2
H65E H 0.5939 0.3235 0.4590 0.092 Uiso 0.510(7) 1 calc PR C 2
H65F H 0.6724 0.2771 0.4925 0.092 Uiso 0.510(7) 1 calc PR C 2
C66 C 0.6205(7) 0.1695(4) 0.9352(3) 0.062(3) Uani 0.50 1 d P D 1
H66A H 0.6728 0.1877 0.9318 0.074 Uiso 0.50 1 calc PR D 1
H66B H 0.5845 0.2128 0.9340 0.074 Uiso 0.50 1 calc PR D 1
C66B C 0.7026(4) 0.0738(5) 0.9244(4) 0.026(2) Uani 0.50 1 d P E 2
H66C H 0.7259 0.0462 0.8993 0.031 Uiso 0.50 1 calc PR E 2
H66D H 0.7465 0.1025 0.9506 0.031 Uiso 0.50 1 calc PR E 2
C67 C 0.5821(8) 0.1160(11) 0.8907(6) 0.079(5) Uani 0.50 1 d P D 1
H67A H 0.5836 0.1332 0.8542 0.095 Uiso 0.50 1 calc PR D 1
H67B H 0.5259 0.1028 0.8892 0.095 Uiso 0.50 1 calc PR D 1
C67B C 0.6659(7) 0.0235(6) 0.9529(6) 0.053(3) Uani 0.50 1 d P E 2
H67C H 0.7009 0.0178 0.9913 0.064 Uiso 0.50 1 calc PR E 2
H67D H 0.6592 -0.0262 0.9351 0.064 Uiso 0.50 1 calc PR E 2
C68 C 0.6431(15) 0.0530(9) 0.9144(6) 0.157(10) Uani 0.50 1 d P D 1
H68A H 0.6282 0.0059 0.8935 0.189 Uiso 0.50 1 calc PR D 1
H68B H 0.6993 0.0672 0.9166 0.189 Uiso 0.50 1 calc PR D 1
C68B C 0.5802(6) 0.0557(10) 0.9518(7) 0.083(6) Uani 0.50 1 d P E 2
H68C H 0.5425 0.0152 0.9541 0.099 Uiso 0.50 1 calc PR E 2
H68D H 0.5854 0.0914 0.9821 0.099 Uiso 0.50 1 calc PR E 2
C69 C 0.6316(14) 0.0484(9) 0.9686(7) 0.100(6) Uani 0.50 1 d P D 1
H69A H 0.6758 0.0194 0.9943 0.120 Uiso 0.50 1 calc PR D 1
H69B H 0.5789 0.0249 0.9664 0.120 Uiso 0.50 1 calc PR D 1
C69B C 0.5518(8) 0.0947(12) 0.8962(8) 0.092(6) Uani 0.50 1 d P E 2
H69C H 0.5133 0.1357 0.8960 0.111 Uiso 0.50 1 calc PR E 2
H69D H 0.5264 0.0593 0.8662 0.111 Uiso 0.50 1 calc PR E 2
O4 O 0.6335(14) 0.1273(8) 0.9863(7) 0.277(9) Uani 0.50 1 d P D 1
O4B O 0.6363(7) 0.1254(5) 0.8924(4) 0.105(3) Uani 0.50 1 d P E 2
C1S C 0.3495(5) 0.2881(4) 0.6026(3) 0.0254(17) Uani 0.50 1 d P F 1
H1S1 H 0.3964 0.3177 0.5998 0.030 Uiso 0.50 1 calc PR F 1
H1S2 H 0.3372 0.3029 0.6365 0.030 Uiso 0.50 1 calc PR F 1
C2S C 0.2747(4) 0.3000(4) 0.5515(3) 0.0262(15) Uani 0.50 1 d P F 1
H2S1 H 0.2748 0.3506 0.5360 0.031 Uiso 0.50 1 calc PR F 1
H2S2 H 0.2235 0.2926 0.5605 0.031 Uiso 0.50 1 calc PR F 1
C3S C 0.2864(4) 0.2383(4) 0.5111(3) 0.0280(15) Uani 0.50 1 d P F 1
H3S1 H 0.2343 0.2253 0.4833 0.034 Uiso 0.50 1 calc PR F 1
H3S2 H 0.3260 0.2540 0.4923 0.034 Uiso 0.50 1 calc PR F 1
C4S C 0.3196(4) 0.1722(4) 0.5512(3) 0.0259(15) Uani 0.50 1 d P F 1
H4S1 H 0.2743 0.1425 0.5564 0.031 Uiso 0.50 1 calc PR F 1
H4S2 H 0.3540 0.1391 0.5367 0.031 Uiso 0.50 1 calc PR F 1
C5S C 0.4167(5) 0.1232(5) 0.5367(3) 0.051(2) Uani 0.50 1 d P G 2
H5S1 H 0.4252 0.1765 0.5296 0.061 Uiso 0.50 1 calc PR G 2
H5S2 H 0.3587 0.1155 0.5334 0.061 Uiso 0.50 1 calc PR G 2
C6S C 0.4432(5) 0.0714(5) 0.4955(4) 0.056(2) Uani 0.50 1 d P G 2
H6S1 H 0.3983 0.0377 0.4761 0.067 Uiso 0.50 1 calc PR G 2
H6S2 H 0.4589 0.1017 0.4681 0.067 Uiso 0.50 1 calc PR G 2
C7S C 0.5168(6) 0.0261(6) 0.5313(3) 0.066(3) Uani 0.50 1 d P G 2
H7S1 H 0.5687 0.0495 0.5315 0.079 Uiso 0.50 1 calc PR G 2
H7S2 H 0.5153 -0.0260 0.5181 0.079 Uiso 0.50 1 calc PR G 2
C8S C 0.5050(10) 0.0292(10) 0.5890(8) 0.045(4) Uani 0.50 1 d P G 2
H8S1 H 0.4687 -0.0114 0.5933 0.054 Uiso 0.50 1 calc PR G 2
H8S2 H 0.5579 0.0244 0.6180 0.054 Uiso 0.50 1 calc PR G 2
C3A C 0.5013(5) 0.0769(4) 0.6222(3) 0.0295(17) Uani 0.50 1 d P H 1
C3B C 0.3599(6) 0.2238(5) 0.6270(4) 0.030(2) Uani 0.50 1 d P H 2
Mo1 Mo 0.452769(17) 0.144302(16) 0.673450(12) 0.02340(8) Uani 1 1 d . . .
N1 N 0.30640(15) 0.02012(14) 0.66416(11) 0.0223(6) Uani 1 1 d . . .
N2 N 0.59233(15) 0.27527(14) 0.67929(11) 0.0226(6) Uani 1 1 d . . .
O1 O 0.42340(16) 0.21279(14) 0.78169(11) 0.0452(7) Uani 1 1 d . . .
O2 O 0.57533(17) 0.03841(17) 0.76126(14) 0.0647(9) Uani 1 1 d . . .
O1S O 0.3673(4) 0.2061(4) 0.6030(2) 0.0275(14) Uani 0.50 1 d P F 1
O2S O 0.4693(3) 0.1008(3) 0.5920(2) 0.0345(12) Uani 0.50 1 d P G 2
O3A O 0.5356(6) 0.0407(9) 0.5982(7) 0.066(4) Uani 0.50 1 d P H 1
O3B O 0.3103(4) 0.2682(4) 0.6071(3) 0.0531(18) Uani 0.50 1 d P H 2
O5 O 0.8014(5) 0.2466(4) 0.4952(4) 0.085(2) Uani 0.50 1 d P I 1
C73 C 0.8443(11) 0.2972(13) 0.5355(10) 0.154(10) Uani 0.50 1 d P I 1
H73A H 0.8765 0.2709 0.5691 0.184 Uiso 0.50 1 calc PR I 1
H73B H 0.8071 0.3330 0.5450 0.184 Uiso 0.50 1 calc PR I 1
C71 C 0.859(3) 0.3200(15) 0.4471(12) 0.25(2) Uani 0.50 1 d PD I 1
H71A H 0.8207 0.3605 0.4295 0.303 Uiso 0.50 1 calc PR I 1
H71B H 0.9014 0.3158 0.4289 0.303 Uiso 0.50 1 calc PR I 1
C72 C 0.896(3) 0.3341(18) 0.5091(14) 0.50(5) Uani 0.50 1 d PD I 1
H72A H 0.9517 0.3136 0.5224 0.598 Uiso 0.50 1 calc PR I 1
H72B H 0.8983 0.3883 0.5170 0.598 Uiso 0.50 1 calc PR I 1
C70 C 0.8223(10) 0.2599(12) 0.4453(8) 0.105(5) Uani 0.50 1 d P I 1
H70A H 0.8569 0.2186 0.4396 0.126 Uiso 0.50 1 calc PR I 1
H70B H 0.7721 0.2605 0.4136 0.126 Uiso 0.50 1 calc PR I 1
O5B O 0.9286(7) 0.3525(7) 0.5193(5) 0.115(3) Uani 0.50 1 d P J 2
C70B C 0.8986(12) 0.2880(8) 0.5298(5) 0.084(4) Uani 0.50 1 d P J 2
H70C H 0.8480 0.2957 0.5394 0.101 Uiso 0.50 1 calc PR J 2
H70D H 0.9384 0.2612 0.5602 0.101 Uiso 0.50 1 calc PR J 2
C71B C 0.8813(19) 0.2430(9) 0.4725(7) 0.133(9) Uani 0.50 1 d P J 2
H71C H 0.9162 0.1982 0.4777 0.160 Uiso 0.50 1 calc PR J 2
H71D H 0.8238 0.2269 0.4592 0.160 Uiso 0.50 1 calc PR J 2
C73B C 0.8959(12) 0.3696(8) 0.4647(6) 0.106(5) Uani 0.50 1 d P J 2
H73C H 0.9299 0.4059 0.4525 0.127 Uiso 0.50 1 calc PR J 2
H73D H 0.8400 0.3893 0.4564 0.127 Uiso 0.50 1 calc PR J 2
C72B C 0.8971(16) 0.2878(15) 0.4374(12) 0.133(10) Uani 0.50 1 d P J 2
H72C H 0.8553 0.2842 0.4011 0.160 Uiso 0.50 1 calc PR J 2
H72D H 0.9510 0.2770 0.4332 0.160 Uiso 0.50 1 calc PR J 2

loop_
_atom_site_aniso_label
_atom_site_aniso_U_11
_atom_site_aniso_U_22
_atom_site_aniso_U_33
_atom_site_aniso_U_23
_atom_site_aniso_U_13
_atom_site_aniso_U_12
C1 0.0337(19) 0.0166(17) 0.041(2) 0.0015(16) 0.0138(17) 0.0014(15)
C2 0.0299(19) 0.028(2) 0.049(3) 0.0023(18) 0.0082(18) -0.0017(17)
C4 0.0249(17) 0.0214(17) 0.0202(18) 0.0012(14) 0.0053(14) 0.0035(15)
C5 0.0216(16) 0.0220(17) 0.0200(18) 0.0010(14) 0.0031(14) 0.0072(14)
C6 0.0262(17) 0.0156(16) 0.0235(18) -0.0026(13) 0.0085(14) -0.0039(13)
C7 0.0276(17) 0.0191(17) 0.0254(19) 0.0002(14) 0.0084(15) -0.0005(14)
C8 0.0322(18) 0.0209(17) 0.031(2) 0.0035(15) 0.0103(15) -0.0020(16)
C9 0.0304(18) 0.0239(19) 0.039(2) 0.0029(16) 0.0113(16) -0.0096(15)
C10 0.0228(17) 0.0266(18) 0.028(2) 0.0000(15) 0.0034(14) 0.0013(15)
C11 0.0266(17) 0.0178(16) 0.0220(18) -0.0025(13) 0.0083(14) -0.0014(14)
C12 0.0272(17) 0.0200(17) 0.029(2) 0.0059(14) 0.0058(15) -0.0026(14)
C13 0.0324(19) 0.0255(19) 0.032(2) 0.0032(16) 0.0076(16) -0.0038(16)
C14 0.045(2) 0.041(2) 0.033(2) 0.0011(18) 0.0002(18) -0.0075(19)
C15 0.032(2) 0.050(3) 0.047(3) 0.005(2) -0.0037(18) -0.0019(19)
C16 0.033(2) 0.036(2) 0.049(3) 0.0050(19) 0.0100(18) 0.0042(17)
C17 0.0294(18) 0.0227(17) 0.037(2) 0.0065(16) 0.0087(15) 0.0001(16)
C33 0.036(2) 0.034(2) 0.025(2) -0.0027(16) 0.0095(16) 0.0022(16)
C18 0.046(2) 0.040(2) 0.028(2) -0.0061(17) 0.0146(18) -0.0050(18)
C19 0.079(3) 0.063(3) 0.051(3) 0.004(2) 0.033(3) -0.005(3)
C20 0.075(3) 0.038(2) 0.046(3) -0.002(2) 0.025(2) 0.007(2)
C21 0.041(2) 0.034(2) 0.037(2) 0.0056(17) 0.0155(18) 0.0083(17)
C22 0.056(9) 0.034(6) 0.039(6) -0.015(5) 0.004(7) 0.008(7)
C22B 0.088(12) 0.037(6) 0.045(6) 0.000(5) 0.010(8) 0.003(8)
C23 0.056(8) 0.072(13) 0.046(7) 0.020(7) 0.026(6) 0.011(7)
C23B 0.069(8) 0.068(10) 0.052(7) 0.017(7) 0.034(6) 0.013(7)
C24 0.0223(16) 0.0224(18) 0.0260(19) 0.0030(14) 0.0056(14) -0.0025(14)
C25 0.0305(18) 0.0245(19) 0.034(2) 0.0014(15) 0.0110(16) 0.0011(15)
C26 0.073(3) 0.026(2) 0.047(3) 0.0088(19) 0.021(2) 0.014(2)
C27 0.101(4) 0.036(2) 0.050(3) 0.021(2) 0.026(3) 0.020(2)
C28 0.071(3) 0.044(3) 0.032(2) 0.0080(19) 0.020(2) 0.005(2)
C29 0.0285(18) 0.0295(19) 0.028(2) 0.0022(15) 0.0079(15) 0.0009(15)
C30 0.0302(18) 0.0234(18) 0.034(2) -0.0039(16) 0.0083(15) -0.0005(15)
C31 0.041(2) 0.063(3) 0.045(3) -0.015(2) 0.0176(19) -0.008(2)
C32 0.042(2) 0.032(2) 0.056(3) -0.0102(19) 0.012(2) -0.0089(18)
C36 0.0268(17) 0.0178(16) 0.0245(18) -0.0029(13) 0.0104(14) -0.0039(13)
C41 0.0264(17) 0.0221(17) 0.028(2) -0.0079(14) 0.0058(15) 0.0018(14)
C40 0.0246(18) 0.033(2) 0.044(2) -0.0110(17) 0.0007(17) -0.0054(16)
C39 0.044(2) 0.033(2) 0.053(3) -0.0065(19) 0.017(2) -0.0194(19)
C38 0.046(2) 0.0259(19) 0.033(2) 0.0000(16) 0.0111(18) -0.0117(17)
C37 0.0294(18) 0.0217(17) 0.0248(19) -0.0050(14) 0.0089(15) -0.0022(14)
C35 0.040(2) 0.059(3) 0.063(3) -0.014(2) 0.019(2) 0.004(2)
C42 0.0292(18) 0.0238(18) 0.033(2) -0.0050(16) -0.0039(16) 0.0006(15)
C43 0.037(8) 0.042(6) 0.025(6) -0.007(4) 0.017(5) 0.009(6)
C43B 0.046(8) 0.020(4) 0.024(5) 0.001(4) 0.017(6) 0.011(6)
C44 0.051(9) 0.028(5) 0.027(6) 0.004(4) 0.011(6) 0.001(7)
C44B 0.057(9) 0.034(7) 0.027(5) 0.000(4) 0.012(6) 0.004(7)
C45 0.058(15) 0.043(10) 0.042(10) 0.007(7) 0.011(9) 0.010(10)
C45B 0.052(13) 0.018(6) 0.043(13) 0.008(7) 0.002(8) 0.020(7)
C46 0.043(2) 0.023(2) 0.071(3) 0.001(2) 0.013(2) 0.0097(18)
C47 0.0248(18) 0.0242(19) 0.051(3) -0.0050(17) 0.0090(17) 0.0019(15)
C48 0.030(6) 0.033(5) 0.026(5) -0.002(4) 0.005(5) -0.006(6)
C48B 0.061(7) 0.023(5) 0.027(5) -0.002(4) 0.015(5) 0.007(5)
C49 0.042(6) 0.041(6) 0.057(6) -0.006(4) 0.019(5) 0.013(5)
C49B 0.049(8) 0.060(8) 0.080(8) -0.010(6) 0.025(8) 0.014(7)
C50 0.043(6) 0.035(5) 0.062(7) -0.010(4) 0.009(6) -0.009(5)
C50B 0.073(7) 0.029(4) 0.030(5) -0.009(4) 0.012(5) -0.011(5)
C51 0.053(3) 0.031(2) 0.062(3) -0.009(2) 0.029(2) 0.0078(19)
C34 0.053(2) 0.053(3) 0.035(2) -0.014(2) 0.003(2) 0.003(2)
C52 0.096(19) 0.034(10) 0.073(11) -0.007(7) 0.014(12) -0.005(9)
C52B 0.034(6) 0.059(13) 0.049(8) -0.013(7) 0.013(6) 0.002(6)
C53 0.078(11) 0.094(15) 0.124(13) -0.051(15) 0.076(11) -0.026(12)
C53B 0.053(9) 0.090(13) 0.18(2) -0.093(16) 0.080(12) -0.041(11)
C54 0.0327(19) 0.0262(19) 0.026(2) 0.0047(15) 0.0052(16) 0.0040(15)
C55 0.033(5) 0.029(5) 0.029(5) 0.004(4) 0.009(4) -0.001(4)
C55B 0.024(4) 0.023(5) 0.037(5) 0.003(4) 0.002(3) -0.007(3)
C56 0.031(4) 0.055(6) 0.035(5) 0.006(4) 0.006(4) 0.016(4)
C56B 0.028(4) 0.023(4) 0.055(6) 0.012(4) 0.007(4) -0.005(3)
C57 0.036(5) 0.051(6) 0.031(5) -0.003(4) -0.004(4) 0.003(5)
C57B 0.030(4) 0.040(5) 0.037(5) 0.017(4) -0.011(3) -0.013(4)
C58 0.044(2) 0.066(3) 0.030(2) 0.000(2) 0.0059(18) 0.007(2)
C59 0.0362(19) 0.036(2) 0.0267(19) 0.0029(17) 0.0089(16) -0.0061(18)
C60 0.042(6) 0.041(7) 0.020(5) 0.004(5) 0.010(4) 0.017(5)
C60B 0.039(5) 0.027(5) 0.042(5) -0.005(4) 0.005(4) 0.003(4)
C61 0.047(5) 0.045(6) 0.040(5) -0.002(4) 0.018(4) 0.006(5)
C61B 0.061(7) 0.032(6) 0.042(7) -0.007(5) 0.012(6) 0.001(5)
C62 0.079(8) 0.049(7) 0.054(7) -0.015(6) 0.035(6) 0.005(7)
C62B 0.045(6) 0.038(6) 0.081(8) -0.004(6) 0.020(5) 0.004(5)
C63 0.049(6) 0.044(8) 0.036(7) -0.004(5) 0.018(5) 0.002(6)
C63B 0.043(5) 0.039(7) 0.018(5) -0.011(5) 0.004(4) -0.004(5)
C64 0.071(8) 0.072(9) 0.151(13) -0.043(9) 0.054(9) -0.002(7)
C64B 0.064(6) 0.039(5) 0.054(6) -0.014(4) 0.021(5) -0.012(5)
C65 0.127(11) 0.095(11) 0.099(10) 0.029(8) 0.089(9) 0.018(9)
C65B 0.077(7) 0.060(7) 0.063(7) 0.000(6) 0.044(6) -0.007(6)
C66 0.142(9) 0.021(4) 0.027(5) -0.002(3) 0.032(6) -0.005(5)
C66B 0.002(3) 0.038(5) 0.036(5) -0.004(3) 0.001(3) -0.008(3)
C67 0.035(9) 0.154(17) 0.042(7) -0.021(8) 0.004(7) -0.007(9)
C67B 0.056(6) 0.047(7) 0.057(8) -0.002(6) 0.017(5) 0.001(5)
C68 0.34(3) 0.090(13) 0.039(9) 0.019(8) 0.057(15) 0.116(18)
C68B 0.040(6) 0.103(12) 0.085(11) 0.045(9) -0.010(6) -0.010(7)
C69 0.18(2) 0.061(10) 0.058(11) 0.006(8) 0.032(12) 0.012(13)
C69B 0.019(7) 0.148(15) 0.106(12) 0.026(9) 0.014(7) -0.007(7)
O4 0.49(3) 0.120(12) 0.25(2) -0.027(12) 0.16(2) -0.032(16)
O4B 0.105(7) 0.075(6) 0.133(9) -0.019(6) 0.031(7) -0.006(6)
C1S 0.029(5) 0.018(4) 0.024(4) 0.002(3) 0.001(4) 0.001(3)
C2S 0.023(3) 0.021(3) 0.031(4) 0.007(3) 0.004(3) -0.003(3)
C3S 0.024(3) 0.034(4) 0.020(4) 0.004(3) -0.003(3) -0.006(3)
C4S 0.024(3) 0.024(4) 0.025(4) -0.005(3) -0.001(3) -0.002(3)
C5S 0.055(5) 0.061(6) 0.030(5) -0.003(4) 0.004(4) 0.015(4)
C6S 0.054(5) 0.064(6) 0.050(6) -0.002(5) 0.016(5) 0.006(5)
C7S 0.065(6) 0.082(7) 0.043(6) -0.019(5) 0.004(5) 0.038(5)
C8S 0.060(11) 0.031(6) 0.040(7) -0.006(5) 0.011(7) 0.008(7)
C3A 0.034(4) 0.025(4) 0.026(4) 0.001(4) 0.004(4) -0.005(3)
C3B 0.022(4) 0.016(5) 0.049(7) 0.005(4) 0.009(5) 0.004(4)
Mo1 0.02478(14) 0.02128(15) 0.02400(16) -0.00100(13) 0.00725(11) -0.00435(13)
N1 0.0223(14) 0.0192(14) 0.0250(16) 0.0017(12) 0.0067(12) 0.0007(12)
N2 0.0233(14) 0.0188(14) 0.0245(16) -0.0013(12) 0.0055(12) -0.0015(12)
O1 0.0644(18) 0.0348(15) 0.0419(17) -0.0099(13) 0.0243(15) 0.0051(13)
O2 0.0472(17) 0.0514(19) 0.085(2) 0.0325(18) 0.0045(17) 0.0178(15)
O1S 0.033(3) 0.016(3) 0.026(4) -0.001(2) -0.002(3) 0.001(2)
O2S 0.038(3) 0.034(3) 0.032(3) 0.001(3) 0.012(3) 0.005(3)
O3A 0.052(7) 0.081(8) 0.071(7) -0.039(5) 0.027(6) 0.008(5)
O3B 0.044(4) 0.041(4) 0.074(5) 0.013(3) 0.018(4) 0.014(4)
O5 0.082(5) 0.078(5) 0.105(7) -0.028(5) 0.044(5) -0.025(4)
C73 0.111(15) 0.111(16) 0.20(2) -0.069(15) -0.009(14) 0.009(12)
C71 0.45(6) 0.12(2) 0.17(3) 0.06(2) 0.07(3) -0.15(3)
C72 0.74(9) 0.19(3) 0.31(5) 0.10(3) -0.22(5) -0.34(5)
C70 0.101(12) 0.109(15) 0.104(15) -0.014(11) 0.031(10) -0.006(10)
O5B 0.133(8) 0.103(9) 0.094(8) -0.004(7) 0.012(6) -0.008(8)
C70B 0.131(13) 0.054(8) 0.048(7) 0.011(6) -0.003(8) 0.015(9)
C71B 0.25(3) 0.052(9) 0.075(12) 0.006(8) 0.021(14) 0.017(13)
C73B 0.165(15) 0.081(10) 0.075(10) 0.012(8) 0.042(10) -0.002(10)
C72B 0.119(15) 0.13(2) 0.15(2) -0.035(16) 0.025(13) 0.032(13)

loop_
_atom_type_symbol
_atom_type_description
_atom_type_scat_dispersion_real
_atom_type_scat_dispersion_imag
_atom_type_scat_source
C C 0.0033 0.0016 'International Tables Vol C Tables 4.2.6.8 and 6.1.1.4'
H H 0.0000 0.0000 'International Tables Vol C Tables 4.2.6.8 and 6.1.1.4'
N N 0.0061 0.0033 'International Tables Vol C Tables 4.2.6.8 and 6.1.1.4'
O O 0.0106 0.0060 'International Tables Vol C Tables 4.2.6.8 and 6.1.1.4'
Mo Mo -1.6832 0.6857 'International Tables Vol C Tables 4.2.6.8 and 6.1.1.4'

loop_
_geom_angle_atom_site_label_1
_geom_angle_atom_site_label_2
_geom_angle_atom_site_label_3
_geom_angle
_geom_angle_site_symmetry_1
_geom_angle_site_symmetry_3
_geom_angle_publ_flag
O1 C1 Mo1 175.0(3) . . ?
O2 C2 Mo1 177.8(3) . . ?
N1 C4 Mo1 178.1(3) . . ?
N2 C5 Mo1 179.0(3) . . ?
N1 C6 C11 118.5(3) . . ?
N1 C6 C7 118.6(3) . . ?
C11 C6 C7 122.9(3) . . ?
C8 C7 C6 117.5(3) . . ?
C8 C7 C12 120.9(3) . . ?
C6 C7 C12 121.6(3) . . ?
C9 C8 C7 120.9(3) . . ?
C8 C9 C10 120.3(3) . . ?
C9 C10 C11 121.2(3) . . ?
C10 C11 C6 117.3(3) . . ?
C10 C11 C24 120.5(3) . . ?
C6 C11 C24 122.3(3) . . ?
C17 C12 C13 120.8(3) . . ?
C17 C12 C7 119.4(3) . . ?
C13 C12 C7 119.8(3) . . ?
C14 C13 C12 118.5(3) . . ?
C14 C13 C18 120.2(3) . . ?
C12 C13 C18 121.3(3) . . ?
C15 C14 C13 120.9(4) . . ?
C14 C15 C16 120.3(4) . . ?
C15 C16 C17 121.3(3) . . ?
C16 C17 C12 118.1(3) . . ?
C16 C17 C21 119.7(3) . . ?
C12 C17 C21 122.1(3) . . ?
C29 C33 C35 110.6(3) . . ?
C29 C33 C34 113.0(3) . . ?
C35 C33 C34 110.3(3) . . ?
C13 C18 C20 110.7(3) . . ?
C13 C18 C19 113.3(3) . . ?
C20 C18 C19 110.0(3) . . ?
C22B C21 C17 111.1(6) . . ?
C22B C21 C23 86.6(7) . . ?
C17 C21 C23 112.7(7) . . ?
C22B C21 C22 27.0(5) . . ?
C17 C21 C22 111.7(6) . . ?
C23 C21 C22 110.0(8) . . ?
C22B C21 C23B 111.2(7) . . ?
C17 C21 C23B 111.4(6) . . ?
C23 C21 C23B 27.1(5) . . ?
C22 C21 C23B 129.8(7) . . ?
C29 C24 C25 121.4(3) . . ?
C29 C24 C11 119.6(3) . . ?
C25 C24 C11 119.0(3) . . ?
C26 C25 C24 118.0(3) . . ?
C26 C25 C30 120.3(3) . . ?
C24 C25 C30 121.7(3) . . ?
C27 C26 C25 121.6(4) . . ?
C26 C27 C28 120.1(4) . . ?
C27 C28 C29 120.7(4) . . ?
C28 C29 C24 118.2(3) . . ?
C28 C29 C33 120.5(3) . . ?
C24 C29 C33 121.3(3) . . ?
C31 C30 C25 111.0(3) . . ?
C31 C30 C32 110.2(3) . . ?
C25 C30 C32 112.8(3) . . ?
N2 C36 C41 118.6(3) . . ?
N2 C36 C37 118.6(3) . . ?
C41 C36 C37 122.7(3) . . ?
C40 C41 C36 117.2(3) . . ?
C40 C41 C42 120.9(3) . . ?
C36 C41 C42 122.0(3) . . ?
C39 C40 C41 121.1(3) . . ?
C38 C39 C40 120.5(3) . . ?
C39 C38 C37 120.9(3) . . ?
C38 C37 C36 117.6(3) . . ?
C38 C37 C54 119.8(3) . . ?
C36 C37 C54 122.6(3) . . ?
C43B C42 C47 119.3(7) . . ?
C43B C42 C41 119.0(7) . . ?
C47 C42 C41 120.4(3) . . ?
C43B C42 C43 19.1(9) . . ?
C47 C42 C43 120.6(8) . . ?
C41 C42 C43 118.5(8) . . ?
C44 C43 C48 121.9(12) . . ?
C44 C43 C42 117.3(13) . . ?
C48 C43 C42 120.9(13) . . ?
C42 C43B C44B 119.8(14) . . ?
C42 C43B C48B 123.2(12) . . ?
C44B C43B C48B 116.7(13) . . ?
C45 C44 C43 121(2) . . ?
C43B C44B C45B 120.1(19) . . ?
C44 C45 C46 122(3) . . ?
C46 C45B C44B 119(3) . . ?
C45B C46 C47 122.3(15) . . ?
C45B C46 C45 13(3) . . ?
C47 C46 C45 119.1(16) . . ?
C46 C47 C42 118.6(4) . . ?
C46 C47 C51 120.0(3) . . ?
C42 C47 C51 121.3(3) . . ?
C50 C48 C43 110.7(10) . . ?
C50 C48 C49 112.5(8) . . ?
C43 C48 C49 110.2(9) . . ?
C50B C48B C49B 112.0(8) . . ?
C50B C48B C43B 114.3(9) . . ?
C49B C48B C43B 108.5(9) . . ?
C53 C51 C52B 123.6(11) . . ?
C53 C51 C47 113.8(12) . . ?
C52B C51 C47 115.1(9) . . ?
C53 C51 C52 113.0(11) . . ?
C52B C51 C52 19.9(10) . . ?
C47 C51 C52 111.8(10) . . ?
C53 C51 C53B 26.9(14) . . ?
C52B C51 C53B 108.5(9) . . ?
C47 C51 C53B 109.2(11) . . ?
C52 C51 C53B 92.5(10) . . ?
C55B C54 C59 121.8(4) . . ?
C55B C54 C55 29.6(3) . . ?
C59 C54 C55 117.1(5) . . ?
C55B C54 C37 115.5(4) . . ?
C59 C54 C37 120.0(3) . . ?
C55 C54 C37 121.3(4) . . ?
C56 C55 C54 118.7(7) . . ?
C56 C55 C60 121.8(7) . . ?
C54 C55 C60 119.2(7) . . ?
C56B C55B C54 117.1(7) . . ?
C56B C55B C60B 119.9(7) . . ?
C54 C55B C60B 122.7(7) . . ?
C57 C56 C55 121.4(7) . . ?
C57B C56B C55B 120.8(7) . . ?
C56 C57 C58 119.1(7) . . ?
C56B C57B C58 121.0(7) . . ?
C59 C58 C57 120.2(5) . . ?
C59 C58 C57B 116.7(5) . . ?
C57 C58 C57B 35.2(4) . . ?
C58 C59 C54 120.1(3) . . ?
C58 C59 C63 117.9(6) . . ?
C54 C59 C63 119.8(6) . . ?
C58 C59 C63B 118.7(5) . . ?
C54 C59 C63B 119.9(5) . . ?
C63 C59 C63B 26.8(4) . . ?
C62 C60 C55 111.0(8) . . ?
C62 C60 C61 111.1(8) . . ?
C55 C60 C61 109.5(8) . . ?
C62B C60B C55B 115.1(8) . . ?
C62B C60B C61B 111.9(8) . . ?
C55B C60B C61B 109.4(7) . . ?
C64 C63 C65 111.9(11) . . ?
C64 C63 C59 110.0(9) . . ?
C65 C63 C59 112.8(9) . . ?
C65B C63B C59 109.8(8) . . ?
C65B C63B C64B 110.8(8) . . ?
C59 C63B C64B 111.6(7) . . ?
O4 C66 C67 105.3(11) . . ?
C67B C66B O4B 106.4(7) . . ?
C66 C67 C68 94.5(11) . . ?
C66B C67B C68B 108.7(10) . . ?
C69 C68 C67 98.0(14) . . ?
C69B C68B C67B 102.6(12) . . ?
C68 C69 O4 103.8(14) . . ?
C68B C69B O4B 100.0(11) . . ?
C66 O4 C69 103.7(12) . . ?
C66B O4B C69B 108.4(11) . . ?
O1S C1S C2S 104.9(6) . . ?
C1S C2S C3S 102.5(5) . . ?
C4S C3S C2S 101.3(5) . . ?
O1S C4S C3S 106.0(5) . . ?
O2S C5S C6S 105.1(6) . . ?
C7S C6S C5S 105.6(7) . . ?
C6S C7S C8S 102.7(9) . . ?
O2S C8S C7S 105.5(12) . . ?
O3A C3A Mo1 173.0(9) . . ?
O3B C3B Mo1 173.5(8) . . ?
C2 Mo1 C1 84.71(15) . . ?
C2 Mo1 C4 89.69(13) . . ?
C1 Mo1 C4 90.38(13) . . ?
C2 Mo1 C3A 77.6(3) . . ?
C1 Mo1 C3A 162.3(2) . . ?
C4 Mo1 C3A 90.2(2) . . ?
C2 Mo1 C5 93.27(13) . . ?
C1 Mo1 C5 90.14(13) . . ?
C4 Mo1 C5 177.03(12) . . ?
C3A Mo1 C5 90.2(2) . . ?
C2 Mo1 C3B 169.2(3) . . ?
C1 Mo1 C3B 84.6(3) . . ?
C4 Mo1 C3B 88.7(3) . . ?
C3A Mo1 C3B 113.1(3) . . ?
C5 Mo1 C3B 88.4(3) . . ?
C2 Mo1 O1S 171.41(18) . . ?
C1 Mo1 O1S 103.58(18) . . ?
C4 Mo1 O1S 88.01(19) . . ?
C3A Mo1 O1S 94.1(3) . . ?
C5 Mo1 O1S 89.02(19) . . ?
C3B Mo1 O1S 19.0(2) . . ?
C2 Mo1 O2S 100.63(18) . . ?
C1 Mo1 O2S 174.65(17) . . ?
C4 Mo1 O2S 90.01(15) . . ?
C3A Mo1 O2S 23.0(2) . . ?
C5 Mo1 O2S 89.21(15) . . ?
C3B Mo1 O2S 90.1(3) . . ?
O1S Mo1 O2S 71.1(2) . . ?
C4 N1 C6 175.9(3) . . ?
C5 N2 C36 176.5(3) . . ?
C4S O1S C1S 110.0(6) . . ?
C4S O1S Mo1 125.1(4) . . ?
C1S O1S Mo1 124.9(5) . . ?
C8S O2S C5S 109.8(9) . . ?
C8S O2S Mo1 121.4(9) . . ?
C5S O2S Mo1 123.8(4) . . ?
C73 O5 C70 108.9(13) . . ?
O5 C73 C72 103(2) . . ?
C70 C71 C72 103.3(19) . . ?
C73 C72 C71 106(3) . . ?
C71 C70 O5 112(2) . . ?
C70B O5B C73B 109.7(13) . . ?
O5B C70B C71B 102.9(14) . . ?
C72B C71B C70B 107.4(19) . . ?
O5B C73B C72B 100.4(15) . . ?
C71B C72B C73B 103.1(18) . . ?

loop_
_geom_bond_atom_site_label_1
_geom_bond_atom_site_label_2
_geom_bond_distance
_geom_bond_site_symmetry_2
_geom_bond_publ_flag
C1 O1 1.168(4) . ?
C1 Mo1 1.980(4) . ?
C2 O2 1.155(4) . ?
C2 Mo1 1.979(4) . ?
C4 N1 1.170(4) . ?
C4 Mo1 2.087(3) . ?
C5 N2 1.171(4) . ?
C5 Mo1 2.099(3) . ?
C6 N1 1.398(4) . ?
C6 C11 1.401(4) . ?
C6 C7 1.407(4) . ?
C7 C8 1.394(4) . ?
C7 C12 1.499(4) . ?
C8 C9 1.388(4) . ?
C9 C10 1.388(4) . ?
C10 C11 1.395(4) . ?
C11 C24 1.502(4) . ?
C12 C17 1.409(4) . ?
C12 C13 1.410(5) . ?
C13 C14 1.395(5) . ?
C13 C18 1.521(5) . ?
C14 C15 1.376(5) . ?
C15 C16 1.379(5) . ?
C16 C17 1.396(5) . ?
C17 C21 1.520(5) . ?
C33 C29 1.517(5) . ?
C33 C35 1.534(5) . ?
C33 C34 1.536(5) . ?
C18 C20 1.532(5) . ?
C18 C19 1.533(5) . ?
C21 C22B 1.514(14) . ?
C21 C23 1.522(14) . ?
C21 C22 1.564(16) . ?
C21 C23B 1.592(14) . ?
C24 C29 1.407(4) . ?
C24 C25 1.408(4) . ?
C25 C26 1.396(5) . ?
C25 C30 1.529(5) . ?
C26 C27 1.374(6) . ?
C27 C28 1.395(5) . ?
C28 C29 1.401(5) . ?
C30 C31 1.529(4) . ?
C30 C32 1.534(5) . ?
C36 N2 1.398(4) . ?
C36 C41 1.399(4) . ?
C36 C37 1.400(4) . ?
C41 C40 1.397(4) . ?
C41 C42 1.502(5) . ?
C40 C39 1.381(5) . ?
C39 C38 1.379(5) . ?
C38 C37 1.394(4) . ?
C37 C54 1.492(4) . ?
C42 C43B 1.296(16) . ?
C42 C47 1.403(4) . ?
C42 C43 1.562(15) . ?
C43 C44 1.41(3) . ?
C43 C48 1.51(2) . ?
C43B C44B 1.39(2) . ?
C43B C48B 1.555(18) . ?
C44 C45 1.33(4) . ?
C44B C45B 1.41(4) . ?
C45 C46 1.53(4) . ?
C45B C46 1.25(4) . ?
C46 C47 1.398(5) . ?
C47 C51 1.530(5) . ?
C48 C50 1.506(13) . ?
C48 C49 1.541(11) . ?
C48B C50B 1.529(12) . ?
C48B C49B 1.539(11) . ?
C51 C53 1.43(2) . ?
C51 C52B 1.47(2) . ?
C51 C52 1.58(3) . ?
C51 C53B 1.590(19) . ?
C54 C55B 1.402(9) . ?
C54 C59 1.405(5) . ?
C54 C55 1.469(9) . ?
C55 C56 1.387(11) . ?
C55 C60 1.547(13) . ?
C55B C56B 1.402(11) . ?
C55B C60B 1.526(12) . ?
C56 C57 1.385(11) . ?
C56B C57B 1.389(11) . ?
C57 C58 1.400(9) . ?
C57B C58 1.434(10) . ?
C58 C59 1.374(5) . ?
C59 C63 1.523(12) . ?
C59 C63B 1.545(12) . ?
C60 C62 1.516(14) . ?
C60 C61 1.558(12) . ?
C60B C62B 1.514(12) . ?
C60B C61B 1.546(12) . ?
C63 C64 1.510(15) . ?
C63 C65 1.519(14) . ?
C63B C65B 1.531(12) . ?
C63B C64B 1.547(12) . ?
C66 O4 1.437(17) . ?
C66 C67 1.452(16) . ?
C66B C67B 1.398(15) . ?
C66B O4B 1.475(14) . ?
C67 C68 1.51(2) . ?
C67B C68B 1.550(19) . ?
C68 C69 1.44(2) . ?
C68B C69B 1.49(2) . ?
C69 O4 1.451(19) . ?
C69B O4B 1.560(12) . ?
C1S O1S 1.470(10) . ?
C1S C2S 1.517(10) . ?
C2S C3S 1.539(9) . ?
C3S C4S 1.526(9) . ?
C4S O1S 1.433(8) . ?
C5S O2S 1.454(9) . ?
C5S C6S 1.542(11) . ?
C6S C7S 1.519(11) . ?
C7S C8S 1.52(2) . ?
C8S O2S 1.41(2) . ?
C3A O3A 1.147(17) . ?
C3A Mo1 2.092(8) . ?
C3B O3B 1.142(11) . ?
C3B Mo1 2.159(10) . ?
Mo1 O1S 2.198(7) . ?
Mo1 O2S 2.278(5) . ?
O5 C73 1.375(19) . ?
O5 C70 1.42(2) . ?
C73 C72 1.41(5) . ?
C71 C70 1.22(3) . ?
C71 C72 1.510(19) . ?
O5B C70B 1.300(19) . ?
O5B C73B 1.343(18) . ?
C70B C71B 1.59(2) . ?
C71B C72B 1.27(3) . ?
C73B C72B 1.59(3) . ?
